data_1569707
loop_
_publ_author_name
'Zhao, Shuaiqiang'
'Yang, Zhiqiang'
'Zhang, Xiangyu'
'Liu, Haichao'
'Lv, Yingbo'
'Wang, Shiyin'
'Yang, Zhongzhao'
'Zhang, Shi-Tong'
'Yang, Bing'

_publ_section_title
;
 A functional unit combination strategy for enhancing red room-temperature
 phosphorescence.
;
_journal_issue 36
_journal_name_full 'Chemical science'
_journal_page_first 9733
_journal_page_last 9743
_journal_paper_doi 10.1039/d3sc03668e
_journal_volume 14
_journal_year 2023
_chemical_formula_moiety 'C12 H6 N2 O2 S'
_chemical_formula_sum 'C12 H6 N2 O2 S'
_chemical_formula_weight 242.25
_chemical_name_systematic benzo[5',6'][1,4]dioxino[2',3':4,5]benzo[1,2-c][1,2,5]thiadiazole
_space_group_crystal_system monoclinic
_space_group_IT_number 15
_space_group_name_Hall '-C 2yc'
_space_group_name_H-M_alt 'C 1 2/c 1'
_atom_sites_solution_hydrogens geom
_atom_sites_solution_primary dual
_audit_creation_date 2022-11-18
_audit_creation_method
;
Olex2 1.2
(compiled 2018.05.29 svn.r3508 for OlexSys, GUI svn.r5506)
;
_audit_update_record
;
2023-08-15 deposited with the CCDC.	2023-08-22 downloaded from the CCDC.
;
_cell_angle_alpha 90
_cell_angle_beta 96.977(10)
_cell_angle_gamma 90
_cell_formula_units_Z 8
_cell_length_a 22.528(3)
_cell_length_b 3.9061(4)
_cell_length_c 22.895(3)
_cell_measurement_reflns_used 8907
_cell_measurement_temperature 293(2)
_cell_measurement_theta_max 27.41
_cell_measurement_theta_min 3.59
_cell_volume 1999.8(4)
_computing_cell_refinement 'SAINT V8.40A (?, 2016)'
_computing_data_reduction 'SAINT V8.40A (?, 2016)'
_computing_molecular_graphics 'Olex2 (Dolomanov et al., 2009)'
_computing_publication_material 'Olex2 (Dolomanov et al., 2009)'
_computing_structure_refinement 'ShelXL (Sheldrick, 2015)'
_computing_structure_solution 'ShelXT (Sheldrick, 2015)'
_diffrn_ambient_temperature 293.0
_diffrn_measured_fraction_theta_full 0.988
_diffrn_measured_fraction_theta_max 0.985
_diffrn_measurement_device_type 'Bruker APEX-II CCD'
_diffrn_measurement_method '\f and \w scans'
_diffrn_radiation_type MoK\a
_diffrn_radiation_wavelength 0.71073
_diffrn_reflns_av_R_equivalents 0.1074
_diffrn_reflns_av_unetI/netI 0.0569
_diffrn_reflns_Laue_measured_fraction_full 0.988
_diffrn_reflns_Laue_measured_fraction_max 0.985
_diffrn_reflns_limit_h_max 28
_diffrn_reflns_limit_h_min -28
_diffrn_reflns_limit_k_max 5
_diffrn_reflns_limit_k_min -5
_diffrn_reflns_limit_l_max 29
_diffrn_reflns_limit_l_min -29
_diffrn_reflns_number 32302
_diffrn_reflns_point_group_measured_fraction_full 0.988
_diffrn_reflns_point_group_measured_fraction_max 0.985
_diffrn_reflns_theta_full 25.242
_diffrn_reflns_theta_max 27.600
_diffrn_reflns_theta_min 2.707
_diffrn_standards_number 0
_exptl_absorpt_coefficient_mu 0.311
_exptl_absorpt_correction_type none
_exptl_crystal_colour colorless
_exptl_crystal_density_diffrn 1.609
_exptl_crystal_description strip
_exptl_crystal_F_000 992
_exptl_crystal_preparation Luminescent
_exptl_crystal_recrystallization_method 'Re-crystallisation from solvent: dichloromethane/n-hexane'
_refine_diff_density_max 0.444
_refine_diff_density_min -0.345
_refine_diff_density_rms 0.075
_refine_ls_extinction_method none
_refine_ls_goodness_of_fit_ref 1.098
_refine_ls_hydrogen_treatment constr
_refine_ls_matrix_type full
_refine_ls_number_parameters 154
_refine_ls_number_reflns 2279
_refine_ls_number_restraints 0
_refine_ls_restrained_S_all 1.098
_refine_ls_R_factor_all 0.1256
_refine_ls_R_factor_gt 0.0836
_refine_ls_shift/su_max 0.001
_refine_ls_shift/su_mean 0.000
_refine_ls_structure_factor_coef Fsqd
_refine_ls_weighting_details 'w=1/[\s^2^(Fo^2^)+(0.0718P)^2^+10.7716P] where P=(Fo^2^+2Fc^2^)/3'
_refine_ls_weighting_scheme calc
_refine_ls_wR_factor_gt 0.2054
_refine_ls_wR_factor_ref 0.2194
_reflns_Friedel_coverage 0.000
_reflns_number_gt 1525
_reflns_number_total 2279
_reflns_threshold_expression 'I > 2\s(I)'
_cod_data_source_file d3sc03668e2.cif
_cod_data_source_block m-oo-bzt
_cod_depositor_comments 'Adding full bibliography for 1569705--1569707.cif.'
_cod_database_code 1569707
_shelx_shelxl_version_number 2018/3
_shelx_space_group_comment
;
The symmetry employed for this shelxl refinement is uniquely defined
by the following loop, which should always be used as a source of
symmetry information in preference to the above space-group names.
They are only intended as comments.
;
_olex2_refinement_description
;
1. Fixed Uiso
 At 1.2 times of:
  All C(H) groups
2.a Aromatic/amide H refined with riding coordinates:
 C9(H9), C3(H3), C6(H6), C11(H11), C12(H12), C10(H10)
;
_olex2_submission_special_instructions 'No special instructions were received'

loop_
_space_group_symop_operation_xyz
'x, y, z'
'-x, y, -z+1/2'
'x+1/2, y+1/2, z'
'-x+1/2, y+1/2, -z+1/2'
'-x, -y, -z'
'x, -y, z-1/2'
'-x+1/2, -y+1/2, -z'
'x+1/2, -y+1/2, z-1/2'

loop_
_atom_site_label
_atom_site_type_symbol
_atom_site_fract_x
_atom_site_fract_y
_atom_site_fract_z
_atom_site_U_iso_or_equiv
_atom_site_adp_type
_atom_site_occupancy
_atom_site_site_symmetry_order
_atom_site_calc_flag
_atom_site_refinement_flags_posn
_atom_site_refinement_flags_adp
_atom_site_refinement_flags_occupancy
_atom_site_disorder_assembly
_atom_site_disorder_group
S1 S 0.43146(6) 0.2889(4) 0.69828(6) 0.0594(5) Uani 1 1 d . . . . .
O1 O 0.30424(13) 0.5697(9) 0.45773(13) 0.0495(8) Uani 1 1 d . . . . .
O2 O 0.42152(13) 0.8246(10) 0.45198(14) 0.0537(9) Uani 1 1 d . . . . .
N1 N 0.36763(18) 0.2379(11) 0.65671(17) 0.0524(10) Uani 1 1 d . . . . .
N2 N 0.47102(17) 0.4705(12) 0.65264(17) 0.0542(11) Uani 1 1 d . . . . .
C2 C 0.43482(18) 0.5054(11) 0.60170(19) 0.0404(10) Uani 1 1 d . . . . .
C1 C 0.37538(19) 0.3697(11) 0.6046(2) 0.0418(10) Uani 1 1 d . . . . .
C8 C 0.3767(2) 0.8635(12) 0.40548(19) 0.0432(10) Uani 1 1 d . . . . .
C4 C 0.40693(18) 0.6770(11) 0.50294(19) 0.0403(10) Uani 1 1 d . . . . .
C7 C 0.31921(18) 0.7372(11) 0.40840(19) 0.0395(10) Uani 1 1 d . . . . .
C9 C 0.3902(2) 1.0259(12) 0.3559(2) 0.0472(11) Uani 1 1 d . . . . .
H9 H 0.429523 1.108959 0.353942 0.057 Uiso 1 1 calc R . . . .
C3 C 0.44959(18) 0.6591(12) 0.5498(2) 0.0430(10) Uani 1 1 d . . . . .
H3 H 0.488527 0.748113 0.547738 0.052 Uiso 1 1 calc R . . . .
C6 C 0.33190(19) 0.3936(11) 0.55480(19) 0.0420(10) Uani 1 1 d . . . . .
H6 H 0.292574 0.307846 0.555816 0.050 Uiso 1 1 calc R . . . .
C5 C 0.34783(18) 0.5418(11) 0.50566(19) 0.0389(10) Uani 1 1 d . . . . .
C11 C 0.2893(2) 0.9458(12) 0.3118(2) 0.0511(12) Uani 1 1 d . . . . .
H11 H 0.259296 0.975941 0.279275 0.061 Uiso 1 1 calc R . . . .
C12 C 0.2755(2) 0.7803(12) 0.3613(2) 0.0464(11) Uani 1 1 d . . . . .
H12 H 0.236170 0.696249 0.363102 0.056 Uiso 1 1 calc R . . . .
C10 C 0.3464(2) 1.0692(13) 0.3086(2) 0.0543(12) Uani 1 1 d . . . . .
H10 H 0.355448 1.183228 0.274161 0.065 Uiso 1 1 calc R . . . .

loop_
_atom_site_aniso_label
_atom_site_aniso_U_11
_atom_site_aniso_U_22
_atom_site_aniso_U_33
_atom_site_aniso_U_23
_atom_site_aniso_U_13
_atom_site_aniso_U_12
S1 0.0550(8) 0.0662(9) 0.0564(8) 0.0066(7) 0.0044(6) -0.0026(7)
O1 0.0346(16) 0.064(2) 0.0500(18) 0.0010(16) 0.0056(13) -0.0169(15)
O2 0.0336(16) 0.074(2) 0.0544(19) 0.0063(18) 0.0089(14) -0.0151(16)
N1 0.050(2) 0.055(2) 0.053(2) 0.004(2) 0.0105(18) -0.008(2)
N2 0.044(2) 0.065(3) 0.053(2) -0.002(2) 0.0010(18) -0.004(2)
C2 0.032(2) 0.038(2) 0.051(3) -0.0045(19) 0.0038(18) -0.0040(18)
C1 0.038(2) 0.038(2) 0.050(3) 0.0000(19) 0.0102(19) -0.0018(18)
C8 0.042(2) 0.043(2) 0.045(2) -0.010(2) 0.008(2) -0.0055(19)
C4 0.034(2) 0.041(2) 0.049(2) -0.010(2) 0.0132(19) -0.0074(18)
C7 0.037(2) 0.037(2) 0.046(2) -0.0041(19) 0.0110(18) 0.0029(18)
C9 0.047(3) 0.047(3) 0.050(3) 0.000(2) 0.018(2) 0.001(2)
C3 0.028(2) 0.048(2) 0.054(3) -0.002(2) 0.0122(19) -0.0101(19)
C6 0.033(2) 0.039(2) 0.055(3) 0.000(2) 0.009(2) -0.0062(18)
C5 0.030(2) 0.038(2) 0.048(2) -0.0056(19) 0.0068(18) -0.0044(18)
C11 0.055(3) 0.042(2) 0.054(3) 0.001(2) -0.002(2) 0.003(2)
C12 0.037(2) 0.041(2) 0.059(3) -0.010(2) 0.000(2) -0.001(2)
C10 0.070(3) 0.042(2) 0.053(3) 0.001(2) 0.012(3) -0.001(2)

loop_
_atom_type_symbol
_atom_type_description
_atom_type_scat_dispersion_real
_atom_type_scat_dispersion_imag
_atom_type_scat_source
C C 0.0033 0.0016 'International Tables Vol C Tables 4.2.6.8 and 6.1.1.4'
H H 0.0000 0.0000 'International Tables Vol C Tables 4.2.6.8 and 6.1.1.4'
N N 0.0061 0.0033 'International Tables Vol C Tables 4.2.6.8 and 6.1.1.4'
O O 0.0106 0.0060 'International Tables Vol C Tables 4.2.6.8 and 6.1.1.4'
S S 0.1246 0.1234 'International Tables Vol C Tables 4.2.6.8 and 6.1.1.4'

loop_
_geom_angle_atom_site_label_1
_geom_angle_atom_site_label_2
_geom_angle_atom_site_label_3
_geom_angle
_geom_angle_site_symmetry_1
_geom_angle_site_symmetry_3
_geom_angle_publ_flag
N2 S1 N1 101.1(2) . . ?
C7 O1 C5 117.7(3) . . ?
C4 O2 C8 118.1(3) . . ?
C1 N1 S1 105.8(3) . . ?
C2 N2 S1 106.3(3) . . ?
N2 C2 C1 112.9(4) . . ?
N2 C2 C3 126.5(4) . . ?
C3 C2 C1 120.7(4) . . ?
N1 C1 C2 114.0(4) . . ?
N1 C1 C6 126.6(4) . . ?
C6 C1 C2 119.5(4) . . ?
O2 C8 C7 121.3(4) . . ?
C9 C8 O2 118.4(4) . . ?
C9 C8 C7 120.3(4) . . ?
O2 C4 C5 120.5(4) . . ?
C3 C4 O2 118.3(4) . . ?
C3 C4 C5 121.2(4) . . ?
O1 C7 C8 121.8(4) . . ?
C12 C7 O1 118.3(4) . . ?
C12 C7 C8 119.9(4) . . ?
C8 C9 C10 119.8(4) . . ?
C4 C3 C2 118.3(4) . . ?
C5 C6 C1 118.2(4) . . ?
O1 C5 C4 120.5(4) . . ?
C6 C5 O1 117.3(4) . . ?
C6 C5 C4 122.2(4) . . ?
C12 C11 C10 120.8(5) . . ?
C11 C12 C7 119.4(4) . . ?
C11 C10 C9 119.7(5) . . ?

loop_
_geom_bond_atom_site_label_1
_geom_bond_atom_site_label_2
_geom_bond_distance
_geom_bond_site_symmetry_2
_geom_bond_publ_flag
S1 N1 1.637(4) . ?
S1 N2 1.617(4) . ?
O1 C7 1.382(5) . ?
O1 C5 1.385(5) . ?
O2 C8 1.383(5) . ?
O2 C4 1.376(5) . ?
N1 C1 1.329(6) . ?
N2 C2 1.347(6) . ?
C2 C1 1.449(6) . ?
C2 C3 1.407(6) . ?
C1 C6 1.414(6) . ?
C8 C7 1.396(6) . ?
C8 C9 1.365(6) . ?
C4 C3 1.353(6) . ?
C4 C5 1.441(6) . ?
C7 C12 1.380(6) . ?
C9 C10 1.384(7) . ?
C6 C5 1.352(6) . ?
C11 C12 1.373(7) . ?
C11 C10 1.383(7) . ?
